data_2312836
loop_
_publ_author_name
'Ferreira Guimar&#xe3;es, Hellen'
'Lages Rodrigues, Bernardo'

_publ_section_title
;
 Multipolar model and Hirshfeld atom refinement of
 tetraaquabis(hydrogenmaleato)iron(II).
;
_journal_issue 3
_journal_name_full 'Acta crystallographica Section B, Structural science, crystal engineering and materials'
_journal_paper_doi 10.1107/S2052520625003403
_journal_volume 81
_journal_year 2025
_chemical_formula_moiety 'C4 H7 Fe0.5 O6'
_chemical_formula_sum 'C4 H7 Fe0.5 O6'
_chemical_formula_weight 179.019
_space_group_crystal_system triclinic
_space_group_IT_number 2
_space_group_name_Hall '-P 1'
_space_group_name_H-M_alt 'P -1'
_symmetry_Int_Tables_number 2
_audit_creation_date 2025-02-05
_audit_creation_method
;
Olex2 1.5-alpha
(compiled 2025.01.22 svn.rc7346086 for OlexSys, GUI svn.r7128)
;
_cell_angle_alpha 108.907(1)
_cell_angle_beta 105.498(1)
_cell_angle_gamma 92.310(1)
_cell_formula_units_Z 2
_cell_length_a 5.2066(1)
_cell_length_b 7.3264(1)
_cell_length_c 9.2475(1)
_cell_measurement_reflns_used 13896
_cell_measurement_temperature 100.15
_cell_measurement_theta_max 79.0550
_cell_measurement_theta_min 2.4250
_cell_volume 318.455(9)
_computing_molecular_graphics 'Olex2 1.5-alpha (Dolomanov et al., 2009)'
_computing_publication_material 'Olex2 1.5-alpha (Dolomanov et al., 2009)'
_computing_structure_refinement 'olex2.refine 1.5-alpha (Bourhis et al., 2015)'
_diffrn_ambient_temperature 100.00(11)
_diffrn_detector 'Hybrid Pixel Array Detector'
_diffrn_measured_fraction_theta_full 1.0000
_diffrn_measured_fraction_theta_max 0.9818
_diffrn_measurement_device_type 'XtaLAB Synergy, Dualflex, HyPix'
_diffrn_measurement_method '\w scans'
_diffrn_radiation_type 'Mo K\a'
_diffrn_radiation_wavelength 0.71073
_diffrn_reflns_av_R_equivalents 0.0363
_diffrn_reflns_av_unetI/netI 0.0267
_diffrn_reflns_Laue_measured_fraction_full 1.0000
_diffrn_reflns_Laue_measured_fraction_max 0.9818
_diffrn_reflns_limit_h_max 14
_diffrn_reflns_limit_h_min 0
_diffrn_reflns_limit_k_max 20
_diffrn_reflns_limit_k_min -20
_diffrn_reflns_limit_l_max 24
_diffrn_reflns_limit_l_min -25
_diffrn_reflns_number 13896
_diffrn_reflns_point_group_measured_fraction_full 1.0000
_diffrn_reflns_point_group_measured_fraction_max 0.9818
_diffrn_reflns_theta_full 25.2417
_diffrn_reflns_theta_max 79.60
_diffrn_reflns_theta_min 2.44
_diffrn_source 'micro-focus sealed X-ray tube'
_exptl_absorpt_coefficient_mu 1.250
_exptl_absorpt_correction_T_max 1.00000
_exptl_absorpt_correction_T_min 0.92131
_exptl_absorpt_correction_type multi-scan
_exptl_absorpt_process_details
;
CrysAlisPro 1.171.42.84a (Rigaku Oxford Diffraction, 2023)
Empirical absorption correction using spherical harmonics,
implemented in SCALE3 ABSPACK scaling algorithm.
;
_exptl_crystal_colour yellow
_exptl_crystal_density_diffrn 1.867
_exptl_crystal_description rectangular
_exptl_crystal_F_000 184.538
_refine_diff_density_max 0.5035
_refine_diff_density_min -0.7267
_refine_diff_density_rms 0.0612
_refine_ls_d_res_high 0.3613
_refine_ls_d_res_low 8.3552
_refine_ls_extinction_coef 0.030(3)
_refine_ls_extinction_expression Fc^*^=kFc[1+0.001xFc^2^\l^3^/sin(2\q)]^-1/4^
_refine_ls_goodness_of_fit_ref 1.1446
_refine_ls_hydrogen_treatment refall
_refine_ls_matrix_type full
_refine_ls_number_constraints 0
_refine_ls_number_parameters 161
_refine_ls_number_reflns 13896
_refine_ls_number_restraints 0
_refine_ls_restrained_S_all 1.1446
_refine_ls_R_factor_all 0.0176
_refine_ls_R_factor_gt 0.0174
_refine_ls_shift/su_max -0.0004
_refine_ls_shift/su_mean 0.0000
_refine_ls_structure_factor_coef Fsqd
_refine_ls_weighting_details 'w=1/[\s^2^(Fo^2^)+(0.0067P)^2^+0.0088P] where P=(Fo^2^+2Fc^2^)/3'
_refine_ls_weighting_scheme calc
_refine_ls_wR_factor_gt 0.0476
_refine_ls_wR_factor_ref 0.0478
_reflns_Friedel_coverage 0.0
_reflns_limit_h_max 13
_reflns_limit_h_min -14
_reflns_limit_k_max 18
_reflns_limit_k_min -20
_reflns_limit_l_max 25
_reflns_limit_l_min 0
_reflns_number_gt 13721
_reflns_number_total 13896
_reflns_threshold_expression I>=2u(I)
_cod_data_source_file woz5002.cif
_cod_data_source_block HAR
_cod_database_code 2312836
_olex2_refinement_description
;
;
_olex2_refine_details
;
Refinement using NoSpherA2, an implementation of
NOn-SPHERical Atom-form-factors in Olex2.
Please cite:
F. Kleemiss et al. Chem. Sci. DOI 10.1039/D0SC05526C - 2021
NoSpherA2 implementation of HAR makes use of
tailor-made aspherical atomic form factors calculated
on-the-fly from a Hirshfeld-partitioned electron density (ED) - not from
spherical-atom form factors.

The ED is calculated from a gaussian basis set single determinant SCF
wavefunction - either Hartree-Fock or DFT using selected funtionals
- for a fragment of the crystal.
This fragment can be embedded in an electrostatic crystal field by employing cluster charges
or modelled using implicit solvation models, depending on the software used.
The following options were used:
   SOFTWARE:       ORCA 5.0
   PARTITIONING:   NoSpherA2
   INT ACCURACY:   Normal
   METHOD:         PBE0
   BASIS SET:      cc-pVTZ
   CHARGE:         0
   MULTIPLICITY:   5
   DATE:           2025-02-05_15-17-27
;
_olex2_submission_special_instructions 'No special instructions were received'

loop_
_space_group_symop_id
_space_group_symop_operation_xyz
1 x,y,z
2 -x,-y,-z

loop_
_atom_site_label
_atom_site_type_symbol
_atom_site_fract_x
_atom_site_fract_y
_atom_site_fract_z
_atom_site_U_iso_or_equiv
_atom_site_adp_type
_atom_site_occupancy
_atom_site_site_symmetry_order
_atom_site_refinement_flags_posn
_atom_site_refinement_flags_adp
_atom_site_refinement_flags_occupancy
Fe1 Fe 0.5 0.5 1.0 0.008171(6) Uani 1.000000 2 S T P
O6 O 0.82416(3) 0.36228(2) 1.098618(17) 0.011083(14) Uani 1.000000 1 . . .
O4 O 0.70329(4) 0.97923(2) 1.876380(16) 0.01426(2) Uani 1.000000 1 . . .
O5 O 0.74708(3) 0.76488(2) 1.075624(17) 0.012121(16) Uani 1.000000 1 . . .
O1 O 0.35168(3) 0.56036(2) 1.205360(15) 0.011217(15) Uani 1.000000 1 . . .
O2 O 0.69811(3) 0.77337(3) 1.382921(18) 0.01532(2) Uani 1.000000 1 . . .
O3 O 0.83872(4) 0.96253(3) 1.665903(18) 0.01545(2) Uani 1.000000 1 . . .
C4 C 0.66816(4) 0.91289(2) 1.730671(18) 0.010211(17) Uani 1.000000 1 . . .
C1 C 0.47135(3) 0.67209(2) 1.345593(18) 0.009430(16) Uani 1.000000 1 . . .
C2 C 0.33281(4) 0.67861(3) 1.46918(2) 0.011248(19) Uani 1.000000 1 . . .
C3 C 0.41665(4) 0.77527(3) 1.62819(2) 0.011343(19) Uani 1.000000 1 . . .
H2 H 0.1391(18) 0.5870(14) 1.4175(11) 0.027(2) Uani 1.000000 1 . . .
H3 H 0.283(2) 0.7569(15) 1.6991(11) 0.030(2) Uani 1.000000 1 . . .
H6A H 0.820(2) 0.2344(14) 1.0250(12) 0.027(2) Uani 1.000000 1 . . .
H5B H 0.723(2) 0.8502(15) 1.0157(13) 0.030(2) Uani 1.000000 1 . . .
H6B H 1.004(2) 0.4304(15) 1.1327(13) 0.029(2) Uani 1.000000 1 . . .
H5A H 0.847(3) 0.8391(17) 1.1806(12) 0.038(3) Uani 1.000000 1 . . .
H3A H 0.781(2) 0.8758(19) 1.533(2) 0.031(3) Uani 1.000000 1 . . .

loop_
_atom_site_aniso_label
_atom_site_aniso_U_11
_atom_site_aniso_U_22
_atom_site_aniso_U_33
_atom_site_aniso_U_12
_atom_site_aniso_U_13
_atom_site_aniso_U_23
Fe1 0.007586(8) 0.008929(9) 0.007798(8) -0.000004(5) 0.002729(6) 0.002419(6)
O6 0.00963(3) 0.01180(3) 0.01128(3) 0.00126(2) 0.00319(3) 0.00327(3)
O4 0.02007(6) 0.01272(4) 0.00785(3) -0.00192(4) 0.00362(3) 0.00170(3)
O5 0.01284(4) 0.01141(3) 0.01010(3) -0.00262(3) 0.00191(3) 0.00282(3)
O1 0.01033(3) 0.01338(4) 0.00790(3) -0.00102(3) 0.00308(2) 0.00106(2)
O2 0.01198(4) 0.02111(6) 0.00930(3) -0.00546(4) 0.00410(3) 0.00076(3)
O3 0.01344(4) 0.01960(5) 0.00910(3) -0.00581(4) 0.00274(3) 0.00095(3)
C4 0.01193(4) 0.01002(4) 0.00764(3) 0.00026(3) 0.00258(3) 0.00212(3)
C1 0.00864(4) 0.01109(4) 0.00759(3) -0.00009(3) 0.00274(3) 0.00188(3)
C2 0.00979(4) 0.01377(5) 0.00864(4) -0.00140(3) 0.00365(3) 0.00149(3)
C3 0.01138(4) 0.01305(5) 0.00859(4) -0.00080(4) 0.00420(3) 0.00173(3)
H2 0.022(4) 0.027(5) 0.029(5) -0.007(4) 0.009(4) 0.004(4)
H3 0.036(6) 0.035(6) 0.020(4) -0.006(4) 0.015(4) 0.005(4)
H6A 0.026(5) 0.022(4) 0.030(5) 0.007(4) 0.006(4) 0.007(4)
H5B 0.033(6) 0.025(5) 0.027(5) 0.002(4) 0.004(4) 0.007(4)
H6B 0.030(5) 0.026(5) 0.032(6) 0.005(4) 0.006(4) 0.014(4)
H5A 0.048(7) 0.032(6) 0.019(4) 0.004(5) -0.004(4) 0.002(4)
H3A 0.018(6) 0.026(7) 0.052(11) -0.002(5) 0.011(6) 0.017(7)

loop_
_atom_type_symbol
_atom_type_scat_dispersion_real
_atom_type_scat_dispersion_imag
_atom_type_scat_source
_atom_type_scat_dispersion_source
C 0.00313 0.00162 'NoSpherA2: Chem.Sci. 2021, DOI:10.1039/D0SC05526C' 'Brennan, Cowan, Rev. Sci. Instrum., 1992, 63, 850'
Fe 0.34785 0.84958 'NoSpherA2: Chem.Sci. 2021, DOI:10.1039/D0SC05526C' 'Brennan, Cowan, Rev. Sci. Instrum., 1992, 63, 850'
H 0.00000 0.00000 'NoSpherA2: Chem.Sci. 2021, DOI:10.1039/D0SC05526C' 'Brennan, Cowan, Rev. Sci. Instrum., 1992, 63, 850'
O 0.01085 0.00610 'NoSpherA2: Chem.Sci. 2021, DOI:10.1039/D0SC05526C' 'Brennan, Cowan, Rev. Sci. Instrum., 1992, 63, 850'

loop_
_geom_angle_atom_site_label_1
_geom_angle_atom_site_label_2
_geom_angle_atom_site_label_3
_geom_angle
_geom_angle_site_symmetry_1
_geom_angle_site_symmetry_3
_geom_angle_publ_flag
O6 Fe1 O6 180.0 2_667 . ?
O5 Fe1 O6 87.407(6) . 2_667 ?
O5 Fe1 O6 87.407(6) 2_667 . ?
O5 Fe1 O6 92.593(6) . . ?
O5 Fe1 O6 92.593(6) 2_667 2_667 ?
O5 Fe1 O5 180.0 2_667 . ?
O1 Fe1 O6 86.821(6) 2_667 . ?
O1 Fe1 O6 93.179(6) 2_667 2_667 ?
O1 Fe1 O6 86.821(6) . 2_667 ?
O1 Fe1 O6 93.179(6) . . ?
O1 Fe1 O5 82.696(6) . 2_667 ?
O1 Fe1 O5 97.304(6) 2_667 2_667 ?
O1 Fe1 O5 82.696(6) 2_667 . ?
O1 Fe1 O5 97.304(6) . . ?
O1 Fe1 O1 180.0 2_667 . ?
H6A O6 Fe1 110.5(6) . 2_667 ?
H6B O6 Fe1 117.4(6) . 2_667 ?
H6B O6 H6A 108.1(10) . . ?
H5B O5 Fe1 122.3(6) . 2_667 ?
H5A O5 Fe1 126.9(8) . 2_667 ?
H5B O5 H5A 107.2(10) . . ?
C1 O1 Fe1 126.639(11) . . ?
H3A O2 C1 111.7(5) . . ?
H3A O3 C4 111.2(6) . . ?
O3 C4 O4 121.819(17) . . ?
C3 C4 O4 117.973(17) . . ?
C3 C4 O3 120.191(14) . . ?
O2 C1 O1 122.781(15) . . ?
C2 C1 O1 116.238(14) . . ?
C2 C1 O2 120.978(14) . . ?
C3 C2 C1 129.648(15) . . ?
H2 C2 C1 111.8(5) . . ?
H2 C2 C3 118.5(5) . . ?
C2 C3 C4 130.228(16) . . ?
H3 C3 C4 111.8(5) . . ?
H3 C3 C2 117.9(5) . . ?
O3 H3A O2 175.6(11) . . ?

loop_
_geom_bond_atom_site_label_1
_geom_bond_atom_site_label_2
_geom_bond_distance
_geom_bond_site_symmetry_2
_geom_bond_publ_flag
Fe1 O6 2.14695(14) 2_667 ?
Fe1 O6 2.14695(14) . ?
Fe1 O5 2.08529(14) 2_667 ?
Fe1 O5 2.08529(14) . ?
Fe1 O1 2.15996(13) 2_667 ?
Fe1 O1 2.15996(13) . ?
O6 H6A 0.959(10) . ?
O6 H6B 0.963(10) . ?
O4 C4 1.2337(2) . ?
O5 H5B 0.953(10) . ?
O5 H5A 0.935(9) . ?
O1 C1 1.25663(19) . ?
O2 C1 1.2686(2) . ?
O2 H3A 1.284(16) . ?
O3 C4 1.2958(2) . ?
O3 H3A 1.136(16) . ?
C4 C3 1.4969(2) . ?
C1 C2 1.4955(2) . ?
C2 C3 1.3459(2) . ?
C2 H2 1.084(8) . ?
C3 H3 1.107(9) . ?

loop_
_geom_torsion_atom_site_label_1
_geom_torsion_atom_site_label_2
_geom_torsion_atom_site_label_3
_geom_torsion_atom_site_label_4
_geom_torsion
_geom_torsion_site_symmetry_1
_geom_torsion_site_symmetry_2
_geom_torsion_site_symmetry_3
_geom_torsion_site_symmetry_4
_geom_torsion_publ_flag
Fe1 O1 C1 O2 3.33(2) . . . . ?
Fe1 O1 C1 O2 3.33(2) 2_667 . . . ?
Fe1 O1 C1 C2 -176.008(15) 2_667 . . . ?
Fe1 O1 C1 C2 -176.008(15) . . . . ?
O4 C4 C3 C2 -177.839(19) . . . . ?
O1 C1 C2 C3 176.246(18) . . . . ?
O2 C1 C2 C3 -3.11(2) . . . . ?
O3 C4 C3 C2 3.63(2) . . . . ?
C4 C3 C2 C1 2.95(3) . . . . ?

loop_
_face_index_h
_face_index_k
_face_index_l
_face_distance
0.00000 -1.00000 1.00000 0.06707
-1.00000 1.00000 1.00000 0.06278
1.00000 1.00000 0.00000 0.14771
0.00000 0.00000 1.00000 0.07919
1.00000 1.00000 -1.00000 0.14047
-1.00000 0.00000 -1.00000 0.12832
0.00000 1.00000 -1.00000 0.10824
-1.00000 -1.00000 1.00000 0.14199
2.00000 -3.00000 -2.00000 0.07789
-1.00000 3.00000 -4.00000 0.10718
-2.00000 3.00000 2.00000 0.05278
0.00000 1.00000 -2.00000 0.11126
-2.00000 -1.00000 -3.00000 0.12400
2.00000 -1.00000 4.00000 0.10606
0.00000 -1.00000 3.00000 0.06260
1.00000 2.00000 3.00000 0.11819
1.00000 -1.00000 -1.00000 0.08515
0.00000 -1.00000 0.00000 0.11265
1.00000 -1.00000 0.00000 0.09102
0.00000 0.00000 -1.00000 0.11858
1.00000 0.00000 -2.00000 0.11555
1.00000 -2.00000 -4.00000 0.09271
